data_7037533
loop_
_publ_author_name
'Ugandhar, Uppara'
'Baskar, Viswanathan'

_publ_section_title
;
 Monoorganoantimony(v) phosphonates and phosphoselininates.
;
_journal_issue 14
_journal_name_full 'Dalton transactions (Cambridge, England : 2003)'
_journal_page_first 6269
_journal_page_last 6274
_journal_paper_doi 10.1039/c5dt03449c
_journal_volume 45
_journal_year 2016
_chemical_formula_moiety 'C64 H98 O26 P6 Sb4 Se2'
_chemical_formula_sum 'C64 H98 O26 P6 Sb4 Se2'
_chemical_formula_weight 2114.16
_space_group_crystal_system triclinic
_space_group_IT_number 2
_space_group_name_Hall '-P 1'
_space_group_name_H-M_alt 'P -1'
_symmetry_space_group_name_Hall '-P 1'
_symmetry_space_group_name_H-M 'P -1'
_atom_sites_solution_hydrogens mixed
_audit_creation_method SHELXL-2014/7
_audit_update_record
;
2015-11-26 deposited with the CCDC.
2015-12-03 downloaded from the CCDC.
;
_cell_angle_alpha 82.2130(10)
_cell_angle_beta 83.783(2)
_cell_angle_gamma 71.5500(10)
_cell_formula_units_Z 2
_cell_length_a 13.9433(12)
_cell_length_b 15.4586(13)
_cell_length_c 21.2655(18)
_cell_measurement_reflns_used 5947
_cell_measurement_temperature 100(2)
_cell_measurement_theta_max 2.38
_cell_measurement_theta_min 27.92
_cell_volume 4297.5(6)
_computing_cell_refinement 'Bruker SMART'
_computing_data_collection 'Bruker SMART'
_computing_data_reduction 'Bruker SAINT'
_computing_molecular_graphics 'Bruker SHELXTL'
_computing_publication_material 'Bruker SHELXTL'
_computing_structure_refinement 'SHELXL-2014/7 (Sheldrick, 2014)'
_computing_structure_solution 'Bruker SHELXTL'
_diffrn_ambient_temperature 100(2)
_diffrn_measured_fraction_theta_full 0.997
_diffrn_measured_fraction_theta_max 0.992
_diffrn_measurement_device_type 'CCD area detector'
_diffrn_measurement_method 'phi and omega scans'
_diffrn_radiation_type MoK\a
_diffrn_radiation_wavelength 0.71073
_diffrn_reflns_av_R_equivalents 0.0431
_diffrn_reflns_av_unetI/netI 0.0548
_diffrn_reflns_Laue_measured_fraction_full 0.997
_diffrn_reflns_Laue_measured_fraction_max 0.992
_diffrn_reflns_limit_h_max 17
_diffrn_reflns_limit_h_min -17
_diffrn_reflns_limit_k_max 19
_diffrn_reflns_limit_k_min -19
_diffrn_reflns_limit_l_max 26
_diffrn_reflns_limit_l_min -26
_diffrn_reflns_number 46258
_diffrn_reflns_point_group_measured_fraction_full 0.997
_diffrn_reflns_point_group_measured_fraction_max 0.992
_diffrn_reflns_theta_full 25.242
_diffrn_reflns_theta_max 26.375
_diffrn_reflns_theta_min 1.397
_diffrn_source 'sealed tube'
_exptl_absorpt_coefficient_mu 2.271
_exptl_absorpt_correction_T_max 0.6594
_exptl_absorpt_correction_T_min 0.5897
_exptl_absorpt_correction_type multi-scan
_exptl_absorpt_process_details SADABS
_exptl_crystal_colour colorless
_exptl_crystal_density_diffrn 1.634
_exptl_crystal_description block
_exptl_crystal_F_000 2104
_exptl_crystal_size_max 0.260
_exptl_crystal_size_mid 0.250
_exptl_crystal_size_min 0.200
_platon_squeeze_details )
_refine_diff_density_max 0.880
_refine_diff_density_min -0.486
_refine_diff_density_rms 0.116
_refine_ls_extinction_method none
_refine_ls_goodness_of_fit_ref 1.015
_refine_ls_hydrogen_treatment mixed
_refine_ls_matrix_type full
_refine_ls_number_parameters 923
_refine_ls_number_reflns 17457
_refine_ls_number_restraints 0
_refine_ls_restrained_S_all 1.015
_refine_ls_R_factor_all 0.0463
_refine_ls_R_factor_gt 0.0359
_refine_ls_shift/su_max 0.002
_refine_ls_shift/su_mean 0.000
_refine_ls_structure_factor_coef Fsqd
_refine_ls_weighting_details 'w=1/[\s^2^(Fo^2^)+(0.0359P)^2^] where P=(Fo^2^+2Fc^2^)/3'
_refine_ls_weighting_scheme calc
_refine_ls_wR_factor_gt 0.0786
_refine_ls_wR_factor_ref 0.0825
_reflns_Friedel_coverage 0.000
_reflns_number_gt 14450
_reflns_number_total 17457
_reflns_threshold_expression 'I > 2\s(I)'
_cod_data_source_file c5dt03449c2.cif
_cod_data_source_block shelx
_cod_depositor_comments 'Adding full bibliography for 7037530--7037534.cif.'
_cod_database_code 7037533
_shelx_shelxl_version_number 2014/7
_shelx_space_group_comment
;
The symmetry employed for this shelxl refinement is uniquely defined
by the following loop, which should always be used as a source of
symmetry information in preference to the above space-group names.
They are only intended as comments.
;
_shelx_estimated_absorpt_t_min 0.590
_shelx_estimated_absorpt_t_max 0.659
_platon_squeeze_void_probe_radius 1.20

loop_
_space_group_symop_operation_xyz
'x, y, z'
'-x, -y, -z'

loop_
_atom_site_label
_atom_site_type_symbol
_atom_site_fract_x
_atom_site_fract_y
_atom_site_fract_z
_atom_site_U_iso_or_equiv
_atom_site_adp_type
_atom_site_occupancy
_atom_site_site_symmetry_order
_atom_site_calc_flag
_atom_site_refinement_flags_posn
_atom_site_refinement_flags_adp
Sb1 Sb 0.76043(2) 0.27218(2) 0.08766(2) 0.01408(6) Uani 1 1 d . .
Sb2 Sb 0.66833(2) 0.30220(2) 0.24962(2) 0.01385(6) Uani 1 1 d . .
Sb3 Sb 0.85701(2) 0.19668(2) 0.32771(2) 0.01404(6) Uani 1 1 d . .
Sb4 Sb 1.06159(2) 0.09426(2) 0.21530(2) 0.01388(6) Uani 1 1 d . .
Se2 Se 0.86489(3) 0.06051(2) 0.16095(2) 0.01430(8) Uani 1 1 d . .
Se1 Se 0.96269(3) 0.30644(2) 0.14359(2) 0.01490(8) Uani 1 1 d . .
P1 P 0.65149(7) 0.47587(7) 0.13692(5) 0.0168(2) Uani 1 1 d . .
P5 P 0.87006(8) 0.51669(7) 0.26646(5) 0.0232(2) Uani 1 1 d . .
P2 P 0.58370(7) 0.19635(7) 0.15694(5) 0.0157(2) Uani 1 1 d . .
P6 P 0.65092(8) 0.97327(7) 0.32362(5) 0.0189(2) Uani 1 1 d . .
P4 P 0.96808(7) -0.02413(7) 0.32630(5) 0.0161(2) Uani 1 1 d . .
P3 P 1.07759(7) 0.23399(7) 0.31037(5) 0.0176(2) Uani 1 1 d . .
O4 O 0.84119(18) 0.13706(16) 0.09292(11) 0.0168(6) Uani 1 1 d . .
O13 O 0.97822(18) 0.22915(17) 0.34913(11) 0.0181(6) Uani 1 1 d . .
O9 O 0.73536(19) 0.17659(17) 0.29475(12) 0.0153(6) Uani 1 1 d . .
C1 C 0.7751(3) 0.2711(3) -0.01091(17) 0.0178(8) Uani 1 1 d . .
O17 O 0.90357(19) -0.05254(17) 0.28594(12) 0.0198(6) Uani 1 1 d . .
O20 O 0.7317(2) 0.52103(19) 0.13821(12) 0.0264(6) Uani 1 1 d . .
O7 O 0.62597(18) 0.42898(16) 0.20296(11) 0.0169(6) Uani 1 1 d . .
C4 C 0.8172(3) 0.2533(3) -0.14050(19) 0.0261(9) Uani 1 1 d . .
O2 O 0.62930(18) 0.24204(17) 0.09606(11) 0.0166(6) Uani 1 1 d . .
O11 O 0.90877(18) 0.06274(17) 0.35966(11) 0.0180(6) Uani 1 1 d . .
O18 O 1.06162(18) -0.00704(17) 0.28590(11) 0.0177(6) Uani 1 1 d . .
O19 O 0.64887(19) 0.09992(17) 0.17460(12) 0.0190(6) Uani 1 1 d . .
O24 O 0.6056(2) 0.98555(19) 0.25850(12) 0.0279(7) Uani 1 1 d . .
H24 H 0.6405 1.0065 0.2309 0.042 Uiso 1 1 calc R U
O6 O 0.56691(18) 0.25805(17) 0.21160(11) 0.0170(6) Uani 1 1 d . .
O15 O 1.05425(18) 0.20080(16) 0.14574(11) 0.0158(5) Uani 1 1 d . .
O3 O 0.67992(18) 0.40698(16) 0.08598(12) 0.0179(6) Uani 1 1 d . .
C34 C 1.1042(3) 0.4080(3) 0.11992(19) 0.0226(9) Uani 1 1 d . .
H34 H 1.1004 0.4060 0.1640 0.027 Uiso 1 1 calc R U
O21 O 0.8788(2) 0.50106(18) 0.19623(13) 0.0267(7) Uani 1 1 d . .
H21 H 0.8233 0.5243 0.1815 0.040 Uiso 1 1 calc R U
O25 O 0.7539(2) 0.89755(18) 0.32364(13) 0.0276(7) Uani 1 1 d . .
H25 H 0.7948 0.9146 0.2984 0.041 Uiso 1 1 calc R U
O8 O 0.78469(17) 0.32166(16) 0.28687(11) 0.0148(5) Uani 1 1 d . .
O22 O 0.7880(2) 0.47906(19) 0.30388(13) 0.0289(7) Uani 1 1 d . .
H22 H 0.8038 0.4236 0.3022 0.043 Uiso 1 1 calc R U
O14 O 1.12500(17) 0.14829(17) 0.27433(11) 0.0167(6) Uani 1 1 d . .
C2 C 0.7483(3) 0.2062(3) -0.03736(18) 0.0223(9) Uani 1 1 d . .
H2 H 0.7165 0.1679 -0.0120 0.027 Uiso 1 1 calc R U
O26 O 0.6548(2) 1.06223(18) 0.34271(13) 0.0252(6) Uani 1 1 d . .
C64 C 0.5600(3) 0.8400(3) 0.3625(2) 0.0291(10) Uani 1 1 d . .
H64A H 0.5342 0.8504 0.3212 0.044 Uiso 1 1 calc R U
H64B H 0.6261 0.7954 0.3617 0.044 Uiso 1 1 calc R U
H64C H 0.5152 0.8177 0.3932 0.044 Uiso 1 1 calc R U
C18 C 0.6405(3) 0.2914(3) 0.6030(2) 0.0384(12) Uani 1 1 d . .
H18A H 0.6013 0.2507 0.6181 0.058 Uiso 1 1 calc R U
H18B H 0.6919 0.2834 0.6317 0.058 Uiso 1 1 calc R U
H18C H 0.5969 0.3537 0.6005 0.058 Uiso 1 1 calc R U
O12 O 1.0625(2) 0.31901(18) 0.26468(13) 0.0277(7) Uani 1 1 d . .
H12 H 1.0373 0.3642 0.2840 0.042 Uiso 1 1 calc R U
C44 C 0.4539(3) 0.5154(3) 0.1106(2) 0.0342(11) Uani 1 1 d . .
H44A H 0.4429 0.4820 0.1508 0.051 Uiso 1 1 calc R U
H44B H 0.3916 0.5611 0.0994 0.051 Uiso 1 1 calc R U
H44C H 0.4767 0.4738 0.0786 0.051 Uiso 1 1 calc R U
O23 O 0.9742(2) 0.47306(19) 0.29316(14) 0.0331(7) Uani 1 1 d . .
C47 C 0.3909(3) 0.2967(3) 0.1272(2) 0.0385(12) Uani 1 1 d . .
H47A H 0.3826 0.3245 0.1660 0.058 Uiso 1 1 calc R U
H47B H 0.4202 0.3309 0.0939 0.058 Uiso 1 1 calc R U
H47C H 0.3261 0.2968 0.1159 0.058 Uiso 1 1 calc R U
C39 C 0.7965(3) -0.1514(3) 0.0946(2) 0.0352(11) Uani 1 1 d . .
H39 H 0.7479 -0.1817 0.1040 0.042 Uiso 1 1 calc R U
O1 O 0.76203(17) 0.26257(16) 0.17762(11) 0.0145(5) Uani 1 1 d . .
C55 C 1.0782(3) -0.2005(3) 0.36386(19) 0.0283(10) Uani 1 1 d . .
H55A H 1.1346 -0.1911 0.3369 0.042 Uiso 1 1 calc R U
H55B H 1.1026 -0.2469 0.3982 0.042 Uiso 1 1 calc R U
H55C H 1.0358 -0.2197 0.3396 0.042 Uiso 1 1 calc R U
C51 C 1.1187(3) 0.3026(3) 0.4123(2) 0.0355(11) Uani 1 1 d . .
H51A H 1.0577 0.2948 0.4343 0.053 Uiso 1 1 calc R U
H51B H 1.1659 0.3002 0.4427 0.053 Uiso 1 1 calc R U
H51C H 1.1031 0.3610 0.3869 0.053 Uiso 1 1 calc R U
C45 C 0.4603(3) 0.1988(3) 0.13657(18) 0.0212(9) Uani 1 1 d . .
C52 C 1.1869(4) 0.1319(3) 0.4083(2) 0.0376(12) Uani 1 1 d . .
H52A H 1.1250 0.1262 0.4304 0.056 Uiso 1 1 calc R U
H52B H 1.2134 0.0843 0.3807 0.056 Uiso 1 1 calc R U
H52C H 1.2354 0.1263 0.4386 0.056 Uiso 1 1 calc R U
C53 C 1.0167(3) -0.1106(3) 0.39085(18) 0.0224(9) Uani 1 1 d . .
C7 C 0.8224(3) 0.3278(3) -0.04909(18) 0.0212(9) Uani 1 1 d . .
H7 H 0.8406 0.3717 -0.0314 0.025 Uiso 1 1 calc R U
C21 C 0.6898(3) 0.2699(3) 0.53779(19) 0.0261(9) Uani 1 1 d . .
C41 C 0.5338(3) 0.5616(3) 0.11569(18) 0.0217(9) Uani 1 1 d . .
C9 C 0.5551(3) 0.4236(3) 0.3526(2) 0.0330(11) Uani 1 1 d . .
H9A H 0.5910 0.4628 0.3334 0.040 Uiso 1 1 calc R U
C33 C 1.1686(3) 0.4493(3) 0.08191(19) 0.0234(9) Uani 1 1 d . .
H33 H 1.2083 0.4757 0.1006 0.028 Uiso 1 1 calc R U
C26 C 1.3730(3) -0.0808(3) 0.1945(2) 0.0276(10) Uani 1 1 d . .
H26 H 1.4193 -0.1204 0.2219 0.033 Uiso 1 1 calc R U
C3 C 0.7688(3) 0.1983(3) -0.10122(19) 0.0265(9) Uani 1 1 d . .
H3 H 0.7498 0.1547 -0.1187 0.032 Uiso 1 1 calc R U
C25 C 1.4018(3) -0.0679(3) 0.1302(2) 0.0244(9) Uani 1 1 d . .
C32 C 1.1739(3) 0.4514(3) 0.01648(19) 0.0243(9) Uani 1 1 d . .
H32 H 1.2176 0.4787 -0.0086 0.029 Uiso 1 1 calc R U
C29 C 1.0456(3) 0.3699(2) 0.09026(18) 0.0184(8) Uani 1 1 d . .
C31 C 1.1151(3) 0.4134(3) -0.01177(19) 0.0231(9) Uani 1 1 d . .
H31 H 1.1196 0.4145 -0.0558 0.028 Uiso 1 1 calc R U
C35 C 0.8725(3) -0.0425(2) 0.11722(17) 0.0169(8) Uani 1 1 d . .
C22 C 1.2063(3) 0.0222(2) 0.17747(17) 0.0156(8) Uani 1 1 d . .
C57 C 0.8336(3) 0.6369(3) 0.2764(2) 0.0265(10) Uani 1 1 d . .
C11 C 1.3309(3) -0.0106(3) 0.08977(19) 0.0239(9) Uani 1 1 d . .
H11 H 1.3486 -0.0024 0.0464 0.029 Uiso 1 1 calc R U
C20 C 0.7271(3) 0.1762(3) 0.45037(18) 0.0254(9) Uani 1 1 d . .
H20 H 0.7178 0.1284 0.4320 0.031 Uiso 1 1 calc R U
C38 C 0.8653(3) -0.1715(3) 0.0431(2) 0.0315(10) Uani 1 1 d . .
H38 H 0.8613 -0.2135 0.0168 0.038 Uiso 1 1 calc R U
C19 C 0.6784(3) 0.1985(3) 0.50899(19) 0.0298(10) Uani 1 1 d . .
H19 H 0.6372 0.1649 0.5296 0.036 Uiso 1 1 calc R U
C61 C 0.5672(3) 0.9298(3) 0.38071(18) 0.0215(9) Uani 1 1 d . .
C40 C 0.7994(3) -0.0861(3) 0.1326(2) 0.0283(10) Uani 1 1 d . .
H40 H 0.7533 -0.0722 0.1675 0.034 Uiso 1 1 calc R U
C12 C 0.4501(3) 0.3079(3) 0.41201(19) 0.0276(10) Uani 1 1 d . .
H12A H 0.4158 0.2679 0.4321 0.033 Uiso 1 1 calc R U
C48 C 0.4153(3) 0.1442(3) 0.1905(2) 0.0305(10) Uani 1 1 d . .
H48A H 0.4595 0.0823 0.1962 0.046 Uiso 1 1 calc R U
H48B H 0.4080 0.1721 0.2292 0.046 Uiso 1 1 calc R U
H48C H 0.3501 0.1439 0.1800 0.046 Uiso 1 1 calc R U
C37 C 0.9405(3) -0.1295(3) 0.02998(19) 0.0280(10) Uani 1 1 d . .
H37 H 0.9885 -0.1452 -0.0039 0.034 Uiso 1 1 calc R U
C27 C 1.2762(3) -0.0356(3) 0.21842(19) 0.0216(9) Uani 1 1 d . .
H27 H 1.2581 -0.0439 0.2617 0.026 Uiso 1 1 calc R U
C5 C 0.8428(4) 0.2393(3) -0.2097(2) 0.0408(12) Uani 1 1 d . .
H5A H 0.8192 0.1910 -0.2193 0.061 Uiso 1 1 calc R U
H5B H 0.8107 0.2950 -0.2354 0.061 Uiso 1 1 calc R U
H5C H 0.9149 0.2232 -0.2185 0.061 Uiso 1 1 calc R U
C42 C 0.5521(3) 0.6152(3) 0.0517(2) 0.0324(11) Uani 1 1 d . .
H42A H 0.6026 0.6441 0.0553 0.049 Uiso 1 1 calc R U
H42B H 0.5751 0.5738 0.0195 0.049 Uiso 1 1 calc R U
H42C H 0.4901 0.6612 0.0402 0.049 Uiso 1 1 calc R U
C49 C 1.1659(3) 0.2255(3) 0.3690(2) 0.0287(10) Uani 1 1 d . .
C13 C 0.5094(3) 0.2859(3) 0.35653(19) 0.0258(9) Uani 1 1 d . .
H13 H 0.5135 0.2324 0.3395 0.031 Uiso 1 1 calc R U
C6 C 0.8428(3) 0.3191(3) -0.11403(19) 0.0259(9) Uani 1 1 d . .
H6 H 0.8737 0.3578 -0.1396 0.031 Uiso 1 1 calc R U
C23 C 1.2338(3) 0.0346(3) 0.11341(18) 0.0198(8) Uani 1 1 d . .
H23 H 1.1871 0.0734 0.0860 0.024 Uiso 1 1 calc R U
C63 C 0.6083(3) 0.9137(3) 0.44652(19) 0.0347(11) Uani 1 1 d . .
H63A H 0.6128 0.9704 0.4578 0.052 Uiso 1 1 calc R U
H63B H 0.5636 0.8915 0.4773 0.052 Uiso 1 1 calc R U
H63C H 0.6745 0.8692 0.4458 0.052 Uiso 1 1 calc R U
C15 C 0.7895(3) 0.2250(2) 0.41899(16) 0.0153(8) Uani 1 1 d . .
C28 C 1.5088(3) -0.1154(3) 0.1050(2) 0.0398(12) Uani 1 1 d . .
H28A H 1.5471 -0.1520 0.1395 0.060 Uiso 1 1 calc R U
H28B H 1.5070 -0.1540 0.0737 0.060 Uiso 1 1 calc R U
H28C H 1.5402 -0.0702 0.0860 0.060 Uiso 1 1 calc R U
C10 C 0.4930(4) 0.4442(3) 0.4083(2) 0.0393(12) Uani 1 1 d . .
H10 H 0.4873 0.4981 0.4253 0.047 Uiso 1 1 calc R U
C59 C 0.7311(3) 0.6851(3) 0.2483(2) 0.0326(10) Uani 1 1 d . .
H59A H 0.7366 0.6770 0.2040 0.049 Uiso 1 1 calc R U
H59B H 0.6810 0.6591 0.2702 0.049 Uiso 1 1 calc R U
H59C H 0.7113 0.7493 0.2532 0.049 Uiso 1 1 calc R U
C17 C 0.7508(3) 0.3196(3) 0.50555(19) 0.0268(9) Uani 1 1 d . .
H17 H 0.7588 0.3681 0.5236 0.032 Uiso 1 1 calc R U
C56 C 0.9271(3) -0.1253(3) 0.4337(2) 0.0367(11) Uani 1 1 d . .
H56A H 0.8858 -0.1463 0.4098 0.055 Uiso 1 1 calc R U
H56B H 0.9515 -0.1704 0.4688 0.055 Uiso 1 1 calc R U
H56C H 0.8875 -0.0685 0.4495 0.055 Uiso 1 1 calc R U
C24 C 0.4400(3) 0.3869(3) 0.43858(19) 0.0286(10) Uani 1 1 d . .
C36 C 0.9439(3) -0.0647(3) 0.06717(18) 0.0222(9) Uani 1 1 d . .
H36 H 0.9940 -0.0359 0.0586 0.027 Uiso 1 1 calc R U
C8 C 0.5628(3) 0.3438(2) 0.32619(17) 0.0159(8) Uani 1 1 d . .
C46 C 0.4739(3) 0.1542(3) 0.07499(18) 0.0317(11) Uani 1 1 d . .
H46A H 0.5179 0.0923 0.0811 0.048 Uiso 1 1 calc R U
H46B H 0.4092 0.1542 0.0636 0.048 Uiso 1 1 calc R U
H46C H 0.5033 0.1883 0.0416 0.048 Uiso 1 1 calc R U
C30 C 1.0494(3) 0.3735(3) 0.02502(18) 0.0222(9) Uani 1 1 d . .
H30 H 1.0081 0.3493 0.0059 0.027 Uiso 1 1 calc R U
C58 C 0.9140(3) 0.6771(3) 0.2399(2) 0.0411(12) Uani 1 1 d . .
H58A H 0.9784 0.6471 0.2574 0.062 Uiso 1 1 calc R U
H58B H 0.9190 0.6678 0.1958 0.062 Uiso 1 1 calc R U
H58C H 0.8949 0.7416 0.2439 0.062 Uiso 1 1 calc R U
C14 C 0.3730(4) 0.4090(4) 0.4990(2) 0.0466(13) Uani 1 1 d . .
H14A H 0.3748 0.4662 0.5107 0.070 Uiso 1 1 calc R U
H14B H 0.3046 0.4136 0.4918 0.070 Uiso 1 1 calc R U
H14C H 0.3970 0.3611 0.5326 0.070 Uiso 1 1 calc R U
C60 C 0.8285(4) 0.6480(3) 0.3474(2) 0.0401(12) Uani 1 1 d . .
H60A H 0.8937 0.6171 0.3636 0.060 Uiso 1 1 calc R U
H60B H 0.8095 0.7119 0.3529 0.060 Uiso 1 1 calc R U
H60C H 0.7792 0.6217 0.3700 0.060 Uiso 1 1 calc R U
C62 C 0.4620(3) 1.0017(3) 0.3814(2) 0.0373(11) Uani 1 1 d . .
H62A H 0.4668 1.0580 0.3928 0.056 Uiso 1 1 calc R U
H62B H 0.4367 1.0120 0.3399 0.056 Uiso 1 1 calc R U
H62C H 0.4165 0.9799 0.4118 0.056 Uiso 1 1 calc R U
C43 C 0.4993(3) 0.6276(3) 0.1677(2) 0.0333(11) Uani 1 1 d . .
H43A H 0.5503 0.6563 0.1704 0.050 Uiso 1 1 calc R U
H43B H 0.4369 0.6738 0.1571 0.050 Uiso 1 1 calc R U
H43C H 0.4892 0.5939 0.2079 0.050 Uiso 1 1 calc R U
C50 C 1.2631(3) 0.2362(4) 0.3333(2) 0.0519(15) Uani 1 1 d . .
H50A H 1.2486 0.2952 0.3089 0.078 Uiso 1 1 calc R U
H50B H 1.3119 0.2311 0.3633 0.078 Uiso 1 1 calc R U
H50C H 1.2900 0.1891 0.3054 0.078 Uiso 1 1 calc R U
C16 C 0.7999(3) 0.2978(3) 0.44676(18) 0.0231(9) Uani 1 1 d . .
H16 H 0.8401 0.3321 0.4258 0.028 Uiso 1 1 calc R U
C54 C 1.0832(3) -0.0772(3) 0.4281(2) 0.0316(10) Uani 1 1 d . .
H54A H 1.1394 -0.0681 0.4007 0.047 Uiso 1 1 calc R U
H54B H 1.0440 -0.0202 0.4439 0.047 Uiso 1 1 calc R U
H54C H 1.1080 -0.1221 0.4632 0.047 Uiso 1 1 calc R U
O16 O 0.99472(18) 0.03859(17) 0.15896(11) 0.0163(5) Uani 1 1 d . .
O5 O 0.89371(18) 0.30208(17) 0.08236(11) 0.0172(6) Uani 1 1 d . .
O10 O 0.92955(18) 0.16551(16) 0.24637(11) 0.0146(5) Uani 1 1 d . .
H9 H 0.710(4) 0.132(4) 0.309(3) 0.09(2) Uiso 1 1 d . .

loop_
_atom_site_aniso_label
_atom_site_aniso_U_11
_atom_site_aniso_U_22
_atom_site_aniso_U_33
_atom_site_aniso_U_23
_atom_site_aniso_U_13
_atom_site_aniso_U_12
Sb1 0.01501(13) 0.01436(13) 0.01243(13) 0.00057(10) -0.00016(9) -0.00497(10)
Sb2 0.01399(12) 0.01354(13) 0.01347(13) -0.00056(10) 0.00047(9) -0.00426(10)
Sb3 0.01432(12) 0.01484(13) 0.01194(12) -0.00060(10) 0.00050(9) -0.00383(10)
Sb4 0.01332(12) 0.01499(13) 0.01243(13) -0.00057(10) 0.00042(9) -0.00388(10)
Se2 0.01525(18) 0.01385(19) 0.01355(19) -0.00038(15) 0.00019(14) -0.00495(15)
Se1 0.01517(18) 0.01457(19) 0.01502(19) -0.00046(15) 0.00084(14) -0.00573(15)
P1 0.0193(5) 0.0144(5) 0.0164(5) 0.0012(4) -0.0028(4) -0.0053(4)
P5 0.0242(6) 0.0187(6) 0.0278(6) -0.0053(5) -0.0003(5) -0.0074(5)
P2 0.0160(5) 0.0167(5) 0.0152(5) -0.0007(4) 0.0000(4) -0.0068(4)
P6 0.0207(5) 0.0157(5) 0.0201(5) -0.0001(4) 0.0030(4) -0.0074(4)
P4 0.0172(5) 0.0160(5) 0.0134(5) 0.0009(4) 0.0016(4) -0.0043(4)
P3 0.0175(5) 0.0205(5) 0.0155(5) -0.0035(4) 0.0016(4) -0.0069(4)
O4 0.0194(13) 0.0147(13) 0.0138(13) 0.0005(11) -0.0008(11) -0.0026(11)
O13 0.0154(13) 0.0248(15) 0.0150(13) -0.0050(11) -0.0009(10) -0.0064(11)
O9 0.0169(13) 0.0130(14) 0.0166(14) 0.0005(11) -0.0032(11) -0.0056(11)
C1 0.0145(19) 0.019(2) 0.017(2) 0.0010(16) -0.0008(15) -0.0021(16)
O17 0.0200(14) 0.0212(15) 0.0175(14) -0.0004(11) 0.0010(11) -0.0068(12)
O20 0.0315(16) 0.0317(17) 0.0211(15) -0.0001(13) -0.0033(12) -0.0178(14)
O7 0.0183(13) 0.0121(13) 0.0167(14) -0.0001(11) -0.0013(11) -0.0002(11)
C4 0.029(2) 0.028(2) 0.020(2) -0.0027(18) 0.0010(18) -0.0087(19)
O2 0.0135(13) 0.0219(14) 0.0148(13) 0.0001(11) 0.0016(10) -0.0079(11)
O11 0.0195(14) 0.0161(14) 0.0138(13) 0.0023(11) 0.0019(11) -0.0017(11)
O18 0.0186(13) 0.0160(14) 0.0162(14) 0.0028(11) -0.0010(11) -0.0039(11)
O19 0.0203(14) 0.0171(14) 0.0179(14) 0.0003(11) 0.0008(11) -0.0046(11)
O24 0.0386(17) 0.0296(17) 0.0204(15) 0.0029(13) 0.0023(13) -0.0212(14)
O6 0.0145(13) 0.0204(14) 0.0182(14) -0.0042(11) -0.0005(11) -0.0077(11)
O15 0.0170(13) 0.0145(13) 0.0138(13) 0.0019(10) -0.0001(10) -0.0034(11)
O3 0.0184(13) 0.0146(14) 0.0170(14) 0.0029(11) -0.0041(11) -0.0006(11)
C34 0.022(2) 0.018(2) 0.026(2) 0.0032(17) -0.0012(17) -0.0064(17)
O21 0.0230(15) 0.0286(16) 0.0288(16) -0.0056(13) -0.0032(12) -0.0066(13)
O25 0.0215(15) 0.0210(15) 0.0372(17) 0.0015(13) 0.0082(13) -0.0072(12)
O8 0.0147(13) 0.0152(13) 0.0152(13) -0.0030(10) -0.0006(10) -0.0051(11)
O22 0.0401(17) 0.0203(15) 0.0277(16) -0.0043(13) 0.0025(13) -0.0122(14)
O14 0.0130(13) 0.0219(14) 0.0160(13) -0.0046(11) -0.0006(10) -0.0059(11)
C2 0.028(2) 0.023(2) 0.018(2) -0.0016(17) 0.0012(17) -0.0115(18)
O26 0.0276(15) 0.0237(16) 0.0255(16) -0.0033(12) 0.0052(12) -0.0113(13)
C64 0.029(2) 0.027(2) 0.034(3) 0.0002(19) 0.0051(19) -0.0153(19)
C18 0.034(3) 0.051(3) 0.034(3) -0.013(2) 0.008(2) -0.018(2)
O12 0.0396(17) 0.0195(15) 0.0219(15) -0.0058(12) 0.0083(13) -0.0080(13)
C44 0.024(2) 0.034(3) 0.042(3) -0.003(2) -0.010(2) -0.003(2)
O23 0.0308(17) 0.0261(17) 0.0428(19) -0.0129(14) -0.0128(14) -0.0023(14)
C47 0.023(2) 0.033(3) 0.061(3) -0.001(2) -0.012(2) -0.008(2)
C39 0.027(2) 0.023(2) 0.059(3) -0.017(2) 0.001(2) -0.010(2)
O1 0.0150(13) 0.0174(14) 0.0112(13) -0.0012(10) 0.0011(10) -0.0060(11)
C55 0.038(3) 0.019(2) 0.020(2) 0.0031(17) -0.0033(19) 0.0006(19)
C51 0.037(3) 0.047(3) 0.028(2) -0.015(2) -0.002(2) -0.016(2)
C45 0.017(2) 0.025(2) 0.025(2) -0.0003(17) -0.0019(16) -0.0123(17)
C52 0.041(3) 0.042(3) 0.024(2) -0.010(2) -0.013(2) 0.003(2)
C53 0.028(2) 0.018(2) 0.016(2) -0.0007(16) 0.0020(17) -0.0014(17)
C7 0.027(2) 0.016(2) 0.021(2) 0.0015(16) -0.0047(17) -0.0066(17)
C21 0.020(2) 0.034(3) 0.022(2) -0.0055(19) -0.0034(17) -0.0043(18)
C41 0.024(2) 0.020(2) 0.018(2) -0.0008(17) -0.0009(16) -0.0031(17)
C9 0.040(3) 0.029(3) 0.031(3) -0.009(2) 0.014(2) -0.015(2)
C33 0.017(2) 0.022(2) 0.032(2) 0.0022(18) -0.0035(17) -0.0080(17)
C26 0.018(2) 0.029(2) 0.034(3) -0.005(2) -0.0046(18) -0.0036(18)
C3 0.034(2) 0.027(2) 0.023(2) -0.0056(18) -0.0029(18) -0.015(2)
C25 0.017(2) 0.023(2) 0.036(3) -0.0080(19) 0.0042(18) -0.0098(17)
C32 0.019(2) 0.025(2) 0.026(2) 0.0059(18) 0.0032(17) -0.0072(18)
C29 0.0142(19) 0.014(2) 0.024(2) 0.0037(16) 0.0022(16) -0.0044(15)
C31 0.026(2) 0.020(2) 0.019(2) -0.0042(17) 0.0072(17) -0.0028(17)
C35 0.021(2) 0.0143(19) 0.0147(19) -0.0021(15) -0.0046(15) -0.0025(16)
C22 0.0166(19) 0.0122(19) 0.020(2) -0.0064(15) 0.0038(15) -0.0068(15)
C57 0.024(2) 0.018(2) 0.040(3) -0.0051(19) -0.0021(19) -0.0076(18)
C11 0.029(2) 0.027(2) 0.020(2) -0.0055(18) 0.0085(17) -0.0166(19)
C20 0.026(2) 0.033(2) 0.020(2) -0.0062(18) -0.0015(17) -0.0120(19)
C38 0.035(2) 0.018(2) 0.043(3) -0.015(2) -0.007(2) -0.0040(19)
C19 0.026(2) 0.045(3) 0.025(2) -0.010(2) 0.0082(18) -0.021(2)
C61 0.023(2) 0.017(2) 0.022(2) 0.0046(17) 0.0031(17) -0.0068(17)
C40 0.022(2) 0.026(2) 0.037(3) -0.011(2) 0.0045(19) -0.0055(18)
C12 0.028(2) 0.033(3) 0.026(2) -0.0009(19) 0.0036(18) -0.018(2)
C48 0.022(2) 0.046(3) 0.029(2) -0.005(2) 0.0005(18) -0.019(2)
C37 0.033(2) 0.025(2) 0.023(2) -0.0062(18) 0.0029(18) -0.0034(19)
C27 0.020(2) 0.021(2) 0.021(2) -0.0010(17) -0.0005(16) -0.0034(17)
C5 0.058(3) 0.049(3) 0.025(2) -0.009(2) 0.006(2) -0.031(3)
C42 0.035(3) 0.020(2) 0.031(2) 0.0079(19) -0.007(2) 0.0049(19)
C49 0.019(2) 0.047(3) 0.025(2) -0.015(2) -0.0011(17) -0.013(2)
C13 0.026(2) 0.023(2) 0.028(2) -0.0029(18) 0.0028(18) -0.0087(18)
C6 0.032(2) 0.026(2) 0.021(2) 0.0042(18) 0.0002(18) -0.0147(19)
C23 0.022(2) 0.017(2) 0.022(2) -0.0020(16) -0.0009(16) -0.0088(17)
C63 0.039(3) 0.042(3) 0.026(2) 0.004(2) 0.003(2) -0.021(2)
C15 0.0163(19) 0.0160(19) 0.0105(18) 0.0012(15) -0.0009(14) -0.0018(15)
C28 0.027(2) 0.031(3) 0.055(3) -0.006(2) 0.009(2) -0.003(2)
C10 0.050(3) 0.034(3) 0.038(3) -0.022(2) 0.020(2) -0.019(2)
C59 0.032(2) 0.025(2) 0.039(3) -0.005(2) 0.000(2) -0.006(2)
C17 0.029(2) 0.027(2) 0.026(2) -0.0119(19) 0.0006(18) -0.0080(19)
C56 0.040(3) 0.037(3) 0.023(2) 0.010(2) 0.005(2) -0.005(2)
C24 0.025(2) 0.038(3) 0.022(2) -0.010(2) 0.0058(18) -0.009(2)
C36 0.025(2) 0.021(2) 0.022(2) -0.0011(17) 0.0005(17) -0.0099(17)
C8 0.0139(18) 0.017(2) 0.0150(19) -0.0032(15) -0.0007(15) -0.0020(15)
C46 0.038(3) 0.050(3) 0.018(2) -0.004(2) -0.0048(19) -0.028(2)
C30 0.025(2) 0.015(2) 0.025(2) -0.0020(17) 0.0024(17) -0.0049(17)
C58 0.037(3) 0.029(3) 0.060(3) -0.001(2) 0.003(2) -0.018(2)
C14 0.046(3) 0.052(3) 0.038(3) -0.016(3) 0.014(2) -0.011(3)
C60 0.045(3) 0.028(3) 0.049(3) -0.011(2) -0.009(2) -0.009(2)
C62 0.028(2) 0.035(3) 0.045(3) -0.001(2) 0.010(2) -0.009(2)
C43 0.038(3) 0.024(2) 0.029(2) -0.0016(19) -0.003(2) 0.003(2)
C50 0.030(3) 0.097(5) 0.045(3) -0.032(3) 0.007(2) -0.037(3)
C16 0.026(2) 0.021(2) 0.021(2) 0.0021(17) -0.0047(17) -0.0056(18)
C54 0.039(3) 0.027(2) 0.025(2) -0.0001(19) -0.013(2) -0.002(2)
O16 0.0147(13) 0.0173(14) 0.0161(13) -0.0028(11) -0.0004(10) -0.0034(11)
O5 0.0158(13) 0.0218(14) 0.0154(13) 0.0002(11) -0.0009(10) -0.0088(11)
O10 0.0155(13) 0.0151(13) 0.0123(13) -0.0038(10) 0.0009(10) -0.0030(11)

loop_
_atom_type_symbol
_atom_type_description
_atom_type_scat_dispersion_real
_atom_type_scat_dispersion_imag
_atom_type_scat_source
C C 0.0033 0.0016 'International Tables Vol C Tables 4.2.6.8 and 6.1.1.4'
H H 0.0000 0.0000 'International Tables Vol C Tables 4.2.6.8 and 6.1.1.4'
O O 0.0106 0.0060 'International Tables Vol C Tables 4.2.6.8 and 6.1.1.4'
P P 0.1023 0.0942 'International Tables Vol C Tables 4.2.6.8 and 6.1.1.4'
Sb Sb -0.5866 1.5461 'International Tables Vol C Tables 4.2.6.8 and 6.1.1.4'
Se Se -0.0929 2.2259 'International Tables Vol C Tables 4.2.6.8 and 6.1.1.4'

loop_
_geom_angle_atom_site_label_1
_geom_angle_atom_site_label_2
_geom_angle_atom_site_label_3
_geom_angle
O1 Sb1 O2 90.75(10)
O1 Sb1 O3 90.41(10)
O2 Sb1 O3 88.97(10)
O1 Sb1 O4 87.45(10)
O2 Sb1 O4 91.14(10)
O3 Sb1 O4 177.86(10)
O1 Sb1 O5 87.34(10)
O2 Sb1 O5 178.09(10)
O3 Sb1 O5 91.18(10)
O4 Sb1 O5 88.64(10)
O1 Sb1 C1 173.33(12)
O2 Sb1 C1 92.86(12)
O3 Sb1 C1 95.26(12)
O4 Sb1 C1 86.88(12)
O5 Sb1 C1 89.02(12)
O1 Sb2 O8 86.34(10)
O1 Sb2 O7 88.45(10)
O8 Sb2 O7 93.70(10)
O1 Sb2 O9 86.18(10)
O8 Sb2 O9 77.69(10)
O7 Sb2 O9 170.12(10)
O1 Sb2 O6 88.12(10)
O8 Sb2 O6 169.39(10)
O7 Sb2 O6 95.19(10)
O9 Sb2 O6 92.92(10)
O1 Sb2 C8 177.94(12)
O8 Sb2 C8 95.71(12)
O7 Sb2 C8 91.61(12)
O9 Sb2 C8 94.05(12)
O6 Sb2 C8 89.83(12)
O1 Sb2 Sb3 83.29(7)
O8 Sb2 Sb3 38.41(7)
O7 Sb2 Sb3 131.65(7)
O9 Sb2 Sb3 39.36(7)
O6 Sb2 Sb3 131.81(7)
C8 Sb2 Sb3 98.18(10)
O10 Sb3 O8 89.69(10)
O10 Sb3 O11 87.66(10)
O8 Sb3 O11 167.83(10)
O10 Sb3 O13 87.55(10)
O8 Sb3 O13 95.76(10)
O11 Sb3 O13 95.99(10)
O10 Sb3 O9 87.60(10)
O8 Sb3 O9 77.62(10)
O11 Sb3 O9 90.39(10)
O13 Sb3 O9 171.81(10)
O10 Sb3 C15 175.45(12)
O8 Sb3 C15 93.73(12)
O11 Sb3 C15 89.61(12)
O13 Sb3 C15 89.12(12)
O9 Sb3 C15 96.07(12)
O10 Sb3 Sb2 86.37(7)
O8 Sb3 Sb2 38.39(7)
O11 Sb3 Sb2 129.51(7)
O13 Sb3 Sb2 133.68(7)
O9 Sb3 Sb2 39.31(7)
C15 Sb3 Sb2 98.18(10)
O10 Sb4 O14 89.73(10)
O10 Sb4 O18 90.54(10)
O14 Sb4 O18 87.37(10)
O10 Sb4 O16 88.97(10)
O14 Sb4 O16 177.80(9)
O18 Sb4 O16 90.87(10)
O10 Sb4 O15 86.43(10)
O14 Sb4 O15 92.52(10)
O18 Sb4 O15 176.97(10)
O16 Sb4 O15 89.17(10)
O10 Sb4 C22 176.89(12)
O14 Sb4 C22 90.25(12)
O18 Sb4 C22 92.57(12)
O16 Sb4 C22 91.14(12)
O15 Sb4 C22 90.46(12)
O16 Se2 O4 98.59(11)
O16 Se2 C35 94.88(14)
O4 Se2 C35 93.24(13)
O5 Se1 O15 101.76(12)
O5 Se1 C29 94.00(14)
O15 Se1 C29 94.72(13)
O20 P1 O7 112.84(15)
O20 P1 O3 111.54(15)
O7 P1 O3 110.79(14)
O20 P1 C41 109.72(17)
O7 P1 C41 104.84(16)
O3 P1 C41 106.71(16)
O23 P5 O21 108.78(16)
O23 P5 O22 112.52(17)
O21 P5 O22 110.73(16)
O23 P5 C57 106.54(18)
O21 P5 C57 111.56(18)
O22 P5 C57 106.66(17)
O19 P2 O6 112.54(15)
O19 P2 O2 111.59(14)
O6 P2 O2 108.84(14)
O19 P2 C45 111.24(17)
O6 P2 C45 107.47(16)
O2 P2 C45 104.80(16)
O26 P6 O25 113.64(16)
O26 P6 O24 112.49(16)
O25 P6 O24 109.76(16)
O26 P6 C61 108.69(17)
O25 P6 C61 105.99(16)
O24 P6 C61 105.75(17)
O17 P4 O11 112.99(15)
O17 P4 O18 110.66(14)
O11 P4 O18 109.34(14)
O17 P4 C53 112.49(17)
O11 P4 C53 104.30(16)
O18 P4 C53 106.69(16)
O12 P3 O14 109.88(15)
O12 P3 O13 112.68(15)
O14 P3 O13 110.74(14)
O12 P3 C49 112.61(19)
O14 P3 C49 105.20(17)
O13 P3 C49 105.41(16)
Se2 O4 Sb1 127.10(13)
P3 O13 Sb3 132.82(15)
Sb2 O9 Sb3 101.33(11)
Sb2 O9 H9 130(4)
Sb3 O9 H9 126(4)
C2 C1 C7 119.7(3)
C2 C1 Sb1 119.5(3)
C7 C1 Sb1 120.3(3)
P1 O7 Sb2 136.75(15)
C6 C4 C3 118.3(4)
C6 C4 C5 121.4(4)
C3 C4 C5 120.3(4)
P2 O2 Sb1 126.32(15)
P4 O11 Sb3 132.84(14)
P4 O18 Sb4 127.27(14)
P6 O24 H24 109.5
P2 O6 Sb2 129.42(14)
Se1 O15 Sb4 125.32(13)
P1 O3 Sb1 133.16(15)
C29 C34 C33 118.2(4)
C29 C34 H34 120.9
C33 C34 H34 120.9
P5 O21 H21 109.5
P6 O25 H25 109.5
Sb2 O8 Sb3 103.20(11)
P5 O22 H22 109.5
P3 O14 Sb4 129.43(14)
C3 C2 C1 119.7(4)
C3 C2 H2 120.2
C1 C2 H2 120.2
C61 C64 H64A 109.5
C61 C64 H64B 109.5
H64A C64 H64B 109.5
C61 C64 H64C 109.5
H64A C64 H64C 109.5
H64B C64 H64C 109.5
C21 C18 H18A 109.5
C21 C18 H18B 109.5
H18A C18 H18B 109.5
C21 C18 H18C 109.5
H18A C18 H18C 109.5
H18B C18 H18C 109.5
P3 O12 H12 109.5
C41 C44 H44A 109.5
C41 C44 H44B 109.5
H44A C44 H44B 109.5
C41 C44 H44C 109.5
H44A C44 H44C 109.5
H44B C44 H44C 109.5
C45 C47 H47A 109.5
C45 C47 H47B 109.5
H47A C47 H47B 109.5
C45 C47 H47C 109.5
H47A C47 H47C 109.5
H47B C47 H47C 109.5
C38 C39 C40 120.2(4)
C38 C39 H39 119.9
C40 C39 H39 119.9
Sb1 O1 Sb2 138.09(13)
C53 C55 H55A 109.5
C53 C55 H55B 109.5
H55A C55 H55B 109.5
C53 C55 H55C 109.5
H55A C55 H55C 109.5
H55B C55 H55C 109.5
C49 C51 H51A 109.5
C49 C51 H51B 109.5
H51A C51 H51B 109.5
C49 C51 H51C 109.5
H51A C51 H51C 109.5
H51B C51 H51C 109.5
C47 C45 C46 109.7(4)
C47 C45 C48 109.9(3)
C46 C45 C48 110.0(3)
C47 C45 P2 110.6(3)
C46 C45 P2 108.2(3)
C48 C45 P2 108.5(3)
C49 C52 H52A 109.5
C49 C52 H52B 109.5
H52A C52 H52B 109.5
C49 C52 H52C 109.5
H52A C52 H52C 109.5
H52B C52 H52C 109.5
C56 C53 C54 110.1(3)
C56 C53 C55 109.6(3)
C54 C53 C55 110.5(3)
C56 C53 P4 108.2(3)
C54 C53 P4 108.9(3)
C55 C53 P4 109.4(3)
C1 C7 C6 120.0(4)
C1 C7 H7 120.0
C6 C7 H7 120.0
C17 C21 C19 117.9(4)
C17 C21 C18 120.6(4)
C19 C21 C18 121.5(4)
C44 C41 C42 110.0(3)
C44 C41 C43 110.3(3)
C42 C41 C43 109.4(3)
C44 C41 P1 109.8(3)
C42 C41 P1 109.0(3)
C43 C41 P1 108.2(3)
C8 C9 C10 119.5(4)
C8 C9 H9A 120.3
C10 C9 H9A 120.3
C32 C33 C34 120.3(4)
C32 C33 H33 119.8
C34 C33 H33 119.8
C27 C26 C25 120.9(4)
C27 C26 H26 119.6
C25 C26 H26 119.6
C2 C3 C4 122.0(4)
C2 C3 H3 119.0
C4 C3 H3 119.0
C11 C25 C26 118.8(4)
C11 C25 C28 120.9(4)
C26 C25 C28 120.3(4)
C31 C32 C33 120.4(4)
C31 C32 H32 119.8
C33 C32 H32 119.8
C30 C29 C34 121.5(3)
C30 C29 Se1 120.7(3)
C34 C29 Se1 117.8(3)
C32 C31 C30 120.2(4)
C32 C31 H31 119.9
C30 C31 H31 119.9
C36 C35 C40 121.7(4)
C36 C35 Se2 119.2(3)
C40 C35 Se2 118.7(3)
C23 C22 C27 119.8(3)
C23 C22 Sb4 121.1(3)
C27 C22 Sb4 119.1(3)
C59 C57 C60 111.4(4)
C59 C57 C58 109.2(4)
C60 C57 C58 109.7(4)
C59 C57 P5 109.0(3)
C60 C57 P5 109.1(3)
C58 C57 P5 108.3(3)
C23 C11 C25 120.6(4)
C23 C11 H11 119.7
C25 C11 H11 119.7
C19 C20 C15 120.2(4)
C19 C20 H20 119.9
C15 C20 H20 119.9
C39 C38 C37 120.5(4)
C39 C38 H38 119.8
C37 C38 H38 119.8
C20 C19 C21 121.5(4)
C20 C19 H19 119.2
C21 C19 H19 119.2
C64 C61 C63 109.7(3)
C64 C61 C62 109.7(3)
C63 C61 C62 109.7(4)
C64 C61 P6 110.4(3)
C63 C61 P6 109.0(3)
C62 C61 P6 108.3(3)
C35 C40 C39 118.3(4)
C35 C40 H40 120.8
C39 C40 H40 120.8
C24 C12 C13 122.3(4)
C24 C12 H12A 118.8
C13 C12 H12A 118.8
C45 C48 H48A 109.5
C45 C48 H48B 109.5
H48A C48 H48B 109.5
C45 C48 H48C 109.5
H48A C48 H48C 109.5
H48B C48 H48C 109.5
C36 C37 C38 119.7(4)
C36 C37 H37 120.1
C38 C37 H37 120.1
C26 C27 C22 119.7(4)
C26 C27 H27 120.2
C22 C27 H27 120.2
C4 C5 H5A 109.5
C4 C5 H5B 109.5
H5A C5 H5B 109.5
C4 C5 H5C 109.5
H5A C5 H5C 109.5
H5B C5 H5C 109.5
C41 C42 H42A 109.5
C41 C42 H42B 109.5
H42A C42 H42B 109.5
C41 C42 H42C 109.5
H42A C42 H42C 109.5
H42B C42 H42C 109.5
C50 C49 C52 110.5(4)
C50 C49 C51 110.6(4)
C52 C49 C51 110.1(4)
C50 C49 P3 107.6(3)
C52 C49 P3 109.2(3)
C51 C49 P3 108.7(3)
C12 C13 C8 119.9(4)
C12 C13 H13 120.0
C8 C13 H13 120.0
C4 C6 C7 120.4(4)
C4 C6 H6 119.8
C7 C6 H6 119.8
C22 C23 C11 120.3(4)
C22 C23 H23 119.9
C11 C23 H23 119.9
C61 C63 H63A 109.5
C61 C63 H63B 109.5
H63A C63 H63B 109.5
C61 C63 H63C 109.5
H63A C63 H63C 109.5
H63B C63 H63C 109.5
C20 C15 C16 118.7(3)
C20 C15 Sb3 120.5(3)
C16 C15 Sb3 120.6(3)
C25 C28 H28A 109.5
C25 C28 H28B 109.5
H28A C28 H28B 109.5
C25 C28 H28C 109.5
H28A C28 H28C 109.5
H28B C28 H28C 109.5
C24 C10 C9 121.8(4)
C24 C10 H10 119.1
C9 C10 H10 119.1
C57 C59 H59A 109.5
C57 C59 H59B 109.5
H59A C59 H59B 109.5
C57 C59 H59C 109.5
H59A C59 H59C 109.5
H59B C59 H59C 109.5
C21 C17 C16 121.0(4)
C21 C17 H17 119.5
C16 C17 H17 119.5
C53 C56 H56A 109.5
C53 C56 H56B 109.5
H56A C56 H56B 109.5
C53 C56 H56C 109.5
H56A C56 H56C 109.5
H56B C56 H56C 109.5
C12 C24 C10 117.5(4)
C12 C24 C14 120.6(4)
C10 C24 C14 121.9(4)
C37 C36 C35 119.5(4)
C37 C36 H36 120.3
C35 C36 H36 120.3
C13 C8 C9 118.9(3)
C13 C8 Sb2 120.0(3)
C9 C8 Sb2 120.5(3)
C45 C46 H46A 109.5
C45 C46 H46B 109.5
H46A C46 H46B 109.5
C45 C46 H46C 109.5
H46A C46 H46C 109.5
H46B C46 H46C 109.5
C29 C30 C31 119.4(4)
C29 C30 H30 120.3
C31 C30 H30 120.3
C57 C58 H58A 109.5
C57 C58 H58B 109.5
H58A C58 H58B 109.5
C57 C58 H58C 109.5
H58A C58 H58C 109.5
H58B C58 H58C 109.5
C24 C14 H14A 109.5
C24 C14 H14B 109.5
H14A C14 H14B 109.5
C24 C14 H14C 109.5
H14A C14 H14C 109.5
H14B C14 H14C 109.5
C57 C60 H60A 109.5
C57 C60 H60B 109.5
H60A C60 H60B 109.5
C57 C60 H60C 109.5
H60A C60 H60C 109.5
H60B C60 H60C 109.5
C61 C62 H62A 109.5
C61 C62 H62B 109.5
H62A C62 H62B 109.5
C61 C62 H62C 109.5
H62A C62 H62C 109.5
H62B C62 H62C 109.5
C41 C43 H43A 109.5
C41 C43 H43B 109.5
H43A C43 H43B 109.5
C41 C43 H43C 109.5
H43A C43 H43C 109.5
H43B C43 H43C 109.5
C49 C50 H50A 109.5
C49 C50 H50B 109.5
H50A C50 H50B 109.5
C49 C50 H50C 109.5
H50A C50 H50C 109.5
H50B C50 H50C 109.5
C17 C16 C15 120.5(4)
C17 C16 H16 119.7
C15 C16 H16 119.7
C53 C54 H54A 109.5
C53 C54 H54B 109.5
H54A C54 H54B 109.5
C53 C54 H54C 109.5
H54A C54 H54C 109.5
H54B C54 H54C 109.5
Se2 O16 Sb4 123.14(13)
Se1 O5 Sb1 128.43(13)
Sb4 O10 Sb3 138.21(13)

loop_
_geom_bond_atom_site_label_1
_geom_bond_atom_site_label_2
_geom_bond_distance
Sb1 O1 1.901(2)
Sb1 O2 2.009(2)
Sb1 O3 2.028(2)
Sb1 O4 2.030(2)
Sb1 O5 2.041(2)
Sb1 C1 2.086(4)
Sb2 O1 1.934(2)
Sb2 O8 2.001(2)
Sb2 O7 2.010(2)
Sb2 O9 2.026(3)
Sb2 O6 2.032(2)
Sb2 C8 2.097(4)
Sb2 Sb3 3.1363(4)
Sb3 O10 1.946(2)
Sb3 O8 2.001(2)
Sb3 O11 2.012(2)
Sb3 O13 2.020(2)
Sb3 O9 2.029(3)
Sb3 C15 2.102(3)
Sb4 O10 1.921(2)
Sb4 O14 2.012(2)
Sb4 O18 2.017(2)
Sb4 O16 2.019(2)
Sb4 O15 2.044(2)
Sb4 C22 2.104(3)
Se2 O16 1.730(2)
Se2 O4 1.731(2)
Se2 C35 1.919(4)
Se1 O5 1.721(2)
Se1 O15 1.724(2)
Se1 C29 1.928(3)
P1 O20 1.499(3)
P1 O7 1.550(3)
P1 O3 1.555(3)
P1 C41 1.810(4)
P5 O23 1.531(3)
P5 O21 1.531(3)
P5 O22 1.543(3)
P5 C57 1.801(4)
P2 O19 1.501(3)
P2 O6 1.554(3)
P2 O2 1.561(2)
P2 C45 1.807(4)
P6 O26 1.504(3)
P6 O25 1.539(3)
P6 O24 1.548(3)
P6 C61 1.805(4)
P4 O17 1.503(3)
P4 O11 1.555(3)
P4 O18 1.557(3)
P4 C53 1.806(4)
P3 O12 1.496(3)
P3 O14 1.546(3)
P3 O13 1.551(3)
P3 C49 1.809(4)
O9 H9 0.87(6)
C1 C2 1.377(5)
C1 C7 1.386(5)
C4 C6 1.381(6)
C4 C3 1.387(5)
C4 C5 1.504(5)
O24 H24 0.8200
C34 C29 1.389(5)
C34 C33 1.391(5)
C34 H34 0.9300
O21 H21 0.8200
O25 H25 0.8200
O22 H22 0.8200
C2 C3 1.371(5)
C2 H2 0.9300
C64 C61 1.525(5)
C64 H64A 0.9600
C64 H64B 0.9600
C64 H64C 0.9600
C18 C21 1.510(6)
C18 H18A 0.9600
C18 H18B 0.9600
C18 H18C 0.9600
O12 H12 0.8200
C44 C41 1.520(6)
C44 H44A 0.9600
C44 H44B 0.9600
C44 H44C 0.9600
C47 C45 1.517(6)
C47 H47A 0.9600
C47 H47B 0.9600
C47 H47C 0.9600
C39 C38 1.377(6)
C39 C40 1.388(6)
C39 H39 0.9300
C55 C53 1.533(5)
C55 H55A 0.9600
C55 H55B 0.9600
C55 H55C 0.9600
C51 C49 1.541(6)
C51 H51A 0.9600
C51 H51B 0.9600
C51 H51C 0.9600
C45 C46 1.527(5)
C45 C48 1.529(5)
C52 C49 1.529(6)
C52 H52A 0.9600
C52 H52B 0.9600
C52 H52C 0.9600
C53 C56 1.524(5)
C53 C54 1.526(6)
C7 C6 1.396(5)
C7 H7 0.9300
C21 C17 1.388(6)
C21 C19 1.391(6)
C41 C42 1.536(5)
C41 C43 1.541(5)
C9 C8 1.392(5)
C9 C10 1.399(6)
C9 H9A 0.9300
C33 C32 1.382(5)
C33 H33 0.9300
C26 C27 1.385(5)
C26 C25 1.389(6)
C26 H26 0.9300
C3 H3 0.9300
C25 C11 1.387(5)
C25 C28 1.514(5)
C32 C31 1.374(6)
C32 H32 0.9300
C29 C30 1.377(5)
C31 C30 1.379(5)
C31 H31 0.9300
C35 C36 1.376(5)
C35 C40 1.380(5)
C22 C23 1.379(5)
C22 C27 1.389(5)
C57 C59 1.530(6)
C57 C60 1.534(6)
C57 C58 1.539(6)
C11 C23 1.386(5)
C11 H11 0.9300
C20 C19 1.385(5)
C20 C15 1.388(5)
C20 H20 0.9300
C38 C37 1.383(6)
C38 H38 0.9300
C19 H19 0.9300
C61 C63 1.529(6)
C61 C62 1.535(5)
C40 H40 0.9300
C12 C24 1.374(6)
C12 C13 1.382(5)
C12 H12A 0.9300
C48 H48A 0.9600
C48 H48B 0.9600
C48 H48C 0.9600
C37 C36 1.374(5)
C37 H37 0.9300
C27 H27 0.9300
C5 H5A 0.9600
C5 H5B 0.9600
C5 H5C 0.9600
C42 H42A 0.9600
C42 H42B 0.9600
C42 H42C 0.9600
C49 C50 1.524(6)
C13 C8 1.391(5)
C13 H13 0.9300
C6 H6 0.9300
C23 H23 0.9300
C63 H63A 0.9600
C63 H63B 0.9600
C63 H63C 0.9600
C15 C16 1.392(5)
C28 H28A 0.9600
C28 H28B 0.9600
C28 H28C 0.9600
C10 C24 1.380(6)
C10 H10 0.9300
C59 H59A 0.9600
C59 H59B 0.9600
C59 H59C 0.9600
C17 C16 1.389(5)
C17 H17 0.9300
C56 H56A 0.9600
C56 H56B 0.9600
C56 H56C 0.9600
C24 C14 1.515(6)
C36 H36 0.9300
C46 H46A 0.9600
C46 H46B 0.9600
C46 H46C 0.9600
C30 H30 0.9300
C58 H58A 0.9600
C58 H58B 0.9600
C58 H58C 0.9600
C14 H14A 0.9600
C14 H14B 0.9600
C14 H14C 0.9600
C60 H60A 0.9600
C60 H60B 0.9600
C60 H60C 0.9600
C62 H62A 0.9600
C62 H62B 0.9600
C62 H62C 0.9600
C43 H43A 0.9600
C43 H43B 0.9600
C43 H43C 0.9600
C50 H50A 0.9600
C50 H50B 0.9600
C50 H50C 0.9600
C16 H16 0.9300
C54 H54A 0.9600
C54 H54B 0.9600
C54 H54C 0.9600

loop_
_geom_torsion_atom_site_label_1
_geom_torsion_atom_site_label_2
_geom_torsion_atom_site_label_3
_geom_torsion_atom_site_label_4
_geom_torsion
O16 Se2 O4 Sb1 -114.12(16)
C35 Se2 O4 Sb1 150.45(18)
O12 P3 O13 Sb3 77.7(2)
O14 P3 O13 Sb3 -45.8(2)
C49 P3 O13 Sb3 -159.1(2)
O20 P1 O7 Sb2 -95.5(2)
O3 P1 O7 Sb2 30.3(3)
C41 P1 O7 Sb2 145.1(2)
O19 P2 O2 Sb1 -65.3(2)
O6 P2 O2 Sb1 59.5(2)
C45 P2 O2 Sb1 174.23(18)
O17 P4 O11 Sb3 -73.8(2)
O18 P4 O11 Sb3 49.9(2)
C53 P4 O11 Sb3 163.7(2)
O17 P4 O18 Sb4 67.7(2)
O11 P4 O18 Sb4 -57.4(2)
C53 P4 O18 Sb4 -169.64(19)
O19 P2 O6 Sb2 67.0(2)
O2 P2 O6 Sb2 -57.3(2)
C45 P2 O6 Sb2 -170.24(19)
O5 Se1 O15 Sb4 -108.50(16)
C29 Se1 O15 Sb4 156.41(18)
O20 P1 O3 Sb1 87.8(2)
O7 P1 O3 Sb1 -38.8(2)
C41 P1 O3 Sb1 -152.4(2)
O12 P3 O14 Sb4 -72.6(2)
O13 P3 O14 Sb4 52.5(2)
C49 P3 O14 Sb4 166.0(2)
C7 C1 C2 C3 0.0(6)
Sb1 C1 C2 C3 -172.4(3)
O19 P2 C45 C47 172.6(3)
O6 P2 C45 C47 49.0(3)
O2 P2 C45 C47 -66.6(3)
O19 P2 C45 C46 -67.2(3)
O6 P2 C45 C46 169.2(3)
O2 P2 C45 C46 53.5(3)
O19 P2 C45 C48 52.1(3)
O6 P2 C45 C48 -71.5(3)
O2 P2 C45 C48 172.8(3)
O17 P4 C53 C56 -61.7(3)
O11 P4 C53 C56 61.1(3)
O18 P4 C53 C56 176.8(3)
O17 P4 C53 C54 178.6(3)
O11 P4 C53 C54 -58.6(3)
O18 P4 C53 C54 57.1(3)
O17 P4 C53 C55 57.7(3)
O11 P4 C53 C55 -179.5(3)
O18 P4 C53 C55 -63.8(3)
C2 C1 C7 C6 0.0(6)
Sb1 C1 C7 C6 172.4(3)
O20 P1 C41 C44 176.8(3)
O7 P1 C41 C44 -61.8(3)
O3 P1 C41 C44 55.8(3)
O20 P1 C41 C42 56.2(3)
O7 P1 C41 C42 177.6(3)
O3 P1 C41 C42 -64.8(3)
O20 P1 C41 C43 -62.8(3)
O7 P1 C41 C43 58.7(3)
O3 P1 C41 C43 176.3(3)
C29 C34 C33 C32 -0.4(6)
C1 C2 C3 C4 0.8(6)
C6 C4 C3 C2 -1.6(6)
C5 C4 C3 C2 177.0(4)
C27 C26 C25 C11 -1.8(6)
C27 C26 C25 C28 178.0(4)
C34 C33 C32 C31 0.5(6)
C33 C34 C29 C30 -0.8(6)
C33 C34 C29 Se1 176.4(3)
C33 C32 C31 C30 0.6(6)
O23 P5 C57 C59 178.1(3)
O21 P5 C57 C59 59.5(3)
O22 P5 C57 C59 -61.5(3)
O23 P5 C57 C60 -60.1(3)
O21 P5 C57 C60 -178.7(3)
O22 P5 C57 C60 60.3(3)
O23 P5 C57 C58 59.3(3)
O21 P5 C57 C58 -59.3(3)
O22 P5 C57 C58 179.7(3)
C26 C25 C11 C23 1.5(6)
C28 C25 C11 C23 -178.3(4)
C40 C39 C38 C37 2.5(7)
C15 C20 C19 C21 0.5(6)
C17 C21 C19 C20 0.8(6)
C18 C21 C19 C20 -177.2(4)
O26 P6 C61 C64 179.2(3)
O25 P6 C61 C64 -58.3(3)
O24 P6 C61 C64 58.2(3)
O26 P6 C61 C63 -60.2(3)
O25 P6 C61 C63 62.3(3)
O24 P6 C61 C63 178.8(3)
O26 P6 C61 C62 59.1(3)
O25 P6 C61 C62 -178.4(3)
O24 P6 C61 C62 -61.9(3)
C36 C35 C40 C39 -2.5(6)
Se2 C35 C40 C39 170.6(3)
C38 C39 C40 C35 0.1(7)
C39 C38 C37 C36 -2.7(7)
C25 C26 C27 C22 1.2(6)
C23 C22 C27 C26 -0.4(6)
Sb4 C22 C27 C26 -177.6(3)
O12 P3 C49 C50 -53.1(4)
O14 P3 C49 C50 66.6(4)
O13 P3 C49 C50 -176.3(3)
O12 P3 C49 C52 -173.1(3)
O14 P3 C49 C52 -53.5(3)
O13 P3 C49 C52 63.6(3)
O12 P3 C49 C51 66.7(3)
O14 P3 C49 C51 -173.6(3)
O13 P3 C49 C51 -56.5(3)
C24 C12 C13 C8 1.1(6)
C3 C4 C6 C7 1.6(6)
C5 C4 C6 C7 -177.0(4)
C1 C7 C6 C4 -0.8(6)
C27 C22 C23 C11 0.2(6)
Sb4 C22 C23 C11 177.3(3)
C25 C11 C23 C22 -0.8(6)
C19 C20 C15 C16 -1.7(6)
C19 C20 C15 Sb3 -176.5(3)
C8 C9 C10 C24 1.0(7)
C19 C21 C17 C16 -0.8(6)
C18 C21 C17 C16 177.2(4)
C13 C12 C24 C10 -1.0(7)
C13 C12 C24 C14 179.1(4)
C9 C10 C24 C12 -0.1(7)
C9 C10 C24 C14 179.8(5)
C38 C37 C36 C35 0.3(6)
C40 C35 C36 C37 2.3(6)
Se2 C35 C36 C37 -170.7(3)
C12 C13 C8 C9 -0.2(6)
C12 C13 C8 Sb2 171.4(3)
C10 C9 C8 C13 -0.9(6)
C10 C9 C8 Sb2 -172.4(3)
C34 C29 C30 C31 2.0(6)
Se1 C29 C30 C31 -175.2(3)
C32 C31 C30 C29 -1.8(6)
C21 C17 C16 C15 -0.4(6)
C20 C15 C16 C17 1.7(6)
Sb3 C15 C16 C17 176.5(3)
O4 Se2 O16 Sb4 102.87(15)
C35 Se2 O16 Sb4 -163.10(17)
O15 Se1 O5 Sb1 98.84(17)
C29 Se1 O5 Sb1 -165.49(18)

loop_
_platon_squeeze_void_nr
_platon_squeeze_void_average_x
_platon_squeeze_void_average_y
_platon_squeeze_void_average_z
_platon_squeeze_void_volume
_platon_squeeze_void_count_electrons
_platon_squeeze_void_content
1 0.000 0.500 0.500 316 64 ' '
2 0.417 0.389 0.639 6 0 ' '
3 0.583 0.611 0.361 6 0 ' '
